data_4078038
loop_
_publ_author_name
'Panda, Tarun K.'
'Kaneko, Hiroshi'
'Michel, Olaf'
'Pal, Kuntal'
'Tsurugi, Hayato'
'T\"ornroos, Karl W.'
'Anwander, Reiner'
'Mashima, Kazushi'

_publ_section_title
;
 Dianion and Monoanion Ligation of 1,4-Diaza-1,3-butadiene to Barium,
 Strontium, and Calcium
;
_journal_issue 8
_journal_name_full Organometallics
_journal_page_first 3178
_journal_paper_doi 10.1021/om300054h
_journal_volume 31
_journal_year 2012
_chemical_formula_moiety 'C84 H136 Ba2 I2 K2 N4 O8'
_chemical_formula_sum 'C84 H136 Ba2 I2 K2 N4 O8'
_chemical_formula_weight 1936.63
_chemical_name_common complex-2
_chemical_name_systematic
;
 ?
;
_space_group_IT_number 14
_symmetry_cell_setting monoclinic
_symmetry_space_group_name_Hall '-P 2yn'
_symmetry_space_group_name_H-M 'P 1 21/n 1'
_atom_sites_solution_hydrogens geom
_atom_sites_solution_primary direct
_atom_sites_solution_secondary difmap
_audit_creation_method SHELXL-97
_cell_angle_alpha 90
_cell_angle_beta 94.277(5)
_cell_angle_gamma 90
_cell_formula_units_Z 2
_cell_length_a 12.789(5)
_cell_length_b 20.362(5)
_cell_length_c 17.377(5)
_cell_measurement_temperature 100
_cell_measurement_theta_max 30.45
_cell_measurement_theta_min 3.09
_cell_volume 4513(2)
_computing_cell_refinement 'RAPID-AUTO (Rigaku, 1998'
_computing_data_collection 'RAPID-AUTO (Rigaku, 1998)'
_computing_data_reduction 'teXan (Rigaku/MSC, 2004))'
_computing_molecular_graphics ORTEP32
_computing_structure_refinement 'SHELXL-97 (Sheldrick, 1997)'
_computing_structure_solution SIR-97
_diffrn_ambient_temperature 100(2)
_diffrn_measured_fraction_theta_full 0.997
_diffrn_measured_fraction_theta_max 0.997
_diffrn_measurement_method /w-scans
_diffrn_radiation_monochromator graphite
_diffrn_radiation_probe x-ray
_diffrn_radiation_type MoK\a
_diffrn_radiation_wavelength 0.71073
_diffrn_reflns_av_R_equivalents 0.0904
_diffrn_reflns_av_sigmaI/netI 0.0894
_diffrn_reflns_limit_h_max 18
_diffrn_reflns_limit_h_min -18
_diffrn_reflns_limit_k_max 29
_diffrn_reflns_limit_k_min -29
_diffrn_reflns_limit_l_max 24
_diffrn_reflns_limit_l_min -24
_diffrn_reflns_number 91068
_diffrn_reflns_theta_full 30.45
_diffrn_reflns_theta_max 30.45
_diffrn_reflns_theta_min 3.09
_diffrn_source 'fine-focus sealed tube'
_exptl_absorpt_coefficient_mu 1.695
_exptl_absorpt_correction_T_max 0.8822
_exptl_absorpt_correction_T_min 0.7394
_exptl_absorpt_correction_type empirical
_exptl_crystal_colour white
_exptl_crystal_density_diffrn 1.425
_exptl_crystal_density_method 'not measured'
_exptl_crystal_description Block
_exptl_crystal_F_000 1976
_exptl_crystal_size_max 0.20
_exptl_crystal_size_mid 0.10
_exptl_crystal_size_min 0.08
_refine_diff_density_max 0.984
_refine_diff_density_min -0.763
_refine_diff_density_rms 0.242
_refine_ls_extinction_method none
_refine_ls_goodness_of_fit_ref 1.119
_refine_ls_hydrogen_treatment constr
_refine_ls_matrix_type full
_refine_ls_number_parameters 468
_refine_ls_number_reflns 13659
_refine_ls_number_restraints 0
_refine_ls_restrained_S_all 1.119
_refine_ls_R_factor_all 0.1248
_refine_ls_R_factor_gt 0.0741
_refine_ls_shift/su_max 0.001
_refine_ls_shift/su_mean 0.000
_refine_ls_structure_factor_coef Fsqd
_refine_ls_weighting_details 'calc w=1/[\s^2^(Fo^2^)+(0.1156P)^2^+2.5955P] where P=(Fo^2^+2Fc^2^)/3'
_refine_ls_weighting_scheme calc
_refine_ls_wR_factor_gt 0.1672
_refine_ls_wR_factor_ref 0.2287
_reflns_number_gt 8613
_reflns_number_total 13659
_reflns_threshold_expression >2sigma(I)
_cod_data_source_file om300054h_si_002.cif
_cod_data_source_block complex-2
_cod_depositor_comments
;
The following automatic conversions were performed:

'_symmetry_cell_setting' value 'Monoclinic' changed to 'monoclinic'
according to /home/saulius/struct/CIF-dictionaries/cif_core.dic
dictionary named 'cif_core.dic' version 2.4.1 from
2010-06-29.

'_exptl_absorpt_correction_type' value 'Empirical'
changed to 'empirical' according to
/home/saulius/struct/CIF-dictionaries/cif_core.dic dictionary named
'cif_core.dic' version 2.4.1 from 2010-06-29.

Automatic conversion script
Id: cif_fix_values 1715 2011-07-08 13:25:40Z adriana 
;
_cod_original_sg_symbol_H-M P21/n
_cod_database_code 4078038

loop_
_symmetry_equiv_pos_as_xyz
'x, y, z'
'-x+1/2, y+1/2, -z+1/2'
'-x, -y, -z'
'x-1/2, -y-1/2, z-1/2'

loop_
_atom_site_label
_atom_site_type_symbol
_atom_site_fract_x
_atom_site_fract_y
_atom_site_fract_z
_atom_site_U_iso_or_equiv
_atom_site_adp_type
_atom_site_occupancy
_atom_site_symmetry_multiplicity
_atom_site_calc_flag
_atom_site_refinement_flags
Ba1 Ba 0.38180(3) 0.921647(18) 0.89592(2) 0.02445(12) Uani 1 1 d .
I1 I 0.56692(4) 1.05284(2) 0.90101(2) 0.03461(14) Uani 1 1 d .
K1 K 0.49491(12) 0.99604(8) 0.71169(8) 0.0358(3) Uani 1 1 d .
O1 O 0.1770(3) 0.8829(2) 0.9202(3) 0.0358(11) Uani 1 1 d .
O2 O 0.3762(4) 0.7969(2) 0.9583(3) 0.0382(11) Uani 1 1 d .
O3 O 0.7020(4) 0.9848(3) 0.6954(4) 0.0573(15) Uani 1 1 d .
O4 O 0.4865(5) 1.1231(3) 0.6705(3) 0.0584(16) Uani 1 1 d .
N1 N 0.2856(4) 0.9742(2) 0.7656(3) 0.0253(10) Uani 1 1 d .
N2 N 0.4503(4) 0.8683(2) 0.7698(3) 0.0262(11) Uani 1 1 d .
C1 C 0.2691(5) 0.9081(3) 0.7439(3) 0.0263(13) Uani 1 1 d .
H1 H 0.2009 0.8961 0.7276 0.032 Uiso 1 1 calc R
C2 C 0.3432(5) 0.8601(3) 0.7447(3) 0.0254(12) Uani 1 1 d .
H2 H 0.3218 0.8187 0.7273 0.030 Uiso 1 1 calc R
C3 C 0.2092(5) 1.0183(3) 0.7381(4) 0.0264(12) Uani 1 1 d .
C4 C 0.1864(5) 1.0738(3) 0.7838(4) 0.0298(13) Uani 1 1 d .
C5 C 0.1043(6) 1.1163(3) 0.7624(4) 0.0365(15) Uani 1 1 d .
H5 H 0.0897 1.1515 0.7940 0.044 Uiso 1 1 calc R
C6 C 0.0436(6) 1.1059(4) 0.6928(4) 0.0387(16) Uani 1 1 d .
H6 H -0.0138 1.1327 0.6794 0.046 Uiso 1 1 calc R
C7 C 0.0689(6) 1.0565(4) 0.6450(4) 0.0382(16) Uani 1 1 d .
H7 H 0.0289 1.0508 0.5985 0.046 Uiso 1 1 calc R
C8 C 0.1532(5) 1.0138(3) 0.6632(4) 0.0335(14) Uani 1 1 d .
C9 C 0.1858(5) 0.9682(3) 0.5995(4) 0.0326(14) Uani 1 1 d .
H9 H 0.2465 0.9430 0.6208 0.039 Uiso 1 1 calc R
C10 C 0.1008(6) 0.9188(4) 0.5724(5) 0.0438(18) Uani 1 1 d .
H10A H 0.0911 0.8879 0.6130 0.066 Uiso 1 1 calc R
H10B H 0.1218 0.8959 0.5278 0.066 Uiso 1 1 calc R
H10C H 0.0362 0.9417 0.5595 0.066 Uiso 1 1 calc R
C11 C 0.2212(7) 1.0077(4) 0.5306(4) 0.0470(19) Uani 1 1 d .
H11A H 0.1637 1.0335 0.5087 0.071 Uiso 1 1 calc R
H11B H 0.2440 0.9780 0.4923 0.071 Uiso 1 1 calc R
H11C H 0.2782 1.0361 0.5478 0.071 Uiso 1 1 calc R
C12 C 0.2516(6) 1.0849(3) 0.8600(4) 0.0330(14) Uani 1 1 d .
H12 H 0.3224 1.0687 0.8531 0.040 Uiso 1 1 calc R
C13 C 0.2619(7) 1.1578(4) 0.8829(5) 0.054(2) Uani 1 1 d .
H13A H 0.1992 1.1719 0.9052 0.081 Uiso 1 1 calc R
H13B H 0.2722 1.1837 0.8379 0.081 Uiso 1 1 calc R
H13C H 0.3208 1.1633 0.9199 0.081 Uiso 1 1 calc R
C14 C 0.2114(6) 1.0471(4) 0.9258(5) 0.0446(18) Uani 1 1 d .
H14A H 0.1445 1.0644 0.9374 0.067 Uiso 1 1 calc R
H14B H 0.2600 1.0510 0.9703 0.067 Uiso 1 1 calc R
H14C H 0.2039 1.0017 0.9116 0.067 Uiso 1 1 calc R
C15 C 0.5176(5) 0.8254(3) 0.7336(4) 0.0292(13) Uani 1 1 d .
C16 C 0.5950(5) 0.7902(3) 0.7798(4) 0.0295(13) Uani 1 1 d .
C17 C 0.6588(5) 0.7450(4) 0.7457(4) 0.0387(16) Uani 1 1 d .
H17 H 0.7084 0.7216 0.7765 0.046 Uiso 1 1 calc R
C18 C 0.6499(6) 0.7342(4) 0.6672(4) 0.050(2) Uani 1 1 d .
H18 H 0.6917 0.7029 0.6454 0.060 Uiso 1 1 calc R
C19 C 0.5776(6) 0.7707(4) 0.6205(4) 0.0421(18) Uani 1 1 d .
H19 H 0.5721 0.7640 0.5674 0.051 Uiso 1 1 calc R
C20 C 0.5135(5) 0.8169(3) 0.6529(4) 0.0321(14) Uani 1 1 d .
C21 C 0.6083(5) 0.8023(3) 0.8664(4) 0.0301(13) Uani 1 1 d .
H21 H 0.5381 0.8080 0.8843 0.036 Uiso 1 1 calc R
C22 C 0.6673(8) 0.8659(4) 0.8822(5) 0.058(2) Uani 1 1 d .
H22A H 0.7395 0.8600 0.8723 0.087 Uiso 1 1 calc R
H22B H 0.6626 0.8783 0.9351 0.087 Uiso 1 1 calc R
H22C H 0.6370 0.8998 0.8491 0.087 Uiso 1 1 calc R
C23 C 0.6615(6) 0.7465(4) 0.9142(4) 0.0413(17) Uani 1 1 d .
H23A H 0.6229 0.7065 0.9047 0.062 Uiso 1 1 calc R
H23B H 0.6628 0.7573 0.9681 0.062 Uiso 1 1 calc R
H23C H 0.7320 0.7408 0.8998 0.062 Uiso 1 1 calc R
C24 C 0.4456(5) 0.8595(3) 0.5963(3) 0.0296(14) Uani 1 1 d .
H24 H 0.4095 0.8915 0.6270 0.036 Uiso 1 1 calc R
C25 C 0.3609(6) 0.8201(3) 0.5491(4) 0.0380(16) Uani 1 1 d .
H25A H 0.3936 0.7869 0.5199 0.057 Uiso 1 1 calc R
H25B H 0.3211 0.8491 0.5146 0.057 Uiso 1 1 calc R
H25C H 0.3152 0.7997 0.5834 0.057 Uiso 1 1 calc R
C26 C 0.5130(6) 0.8983(4) 0.5427(4) 0.0412(16) Uani 1 1 d .
H26A H 0.5666 0.9217 0.5730 0.062 Uiso 1 1 calc R
H26B H 0.4696 0.9290 0.5131 0.062 Uiso 1 1 calc R
H26C H 0.5448 0.8686 0.5085 0.062 Uiso 1 1 calc R
C27 C 0.0766(5) 0.8908(5) 0.8783(5) 0.049(2) Uani 1 1 d .
H27A H 0.0652 0.8563 0.8401 0.058 Uiso 1 1 calc R
H27B H 0.0728 0.9329 0.8522 0.058 Uiso 1 1 calc R
C28 C -0.0047(7) 0.8870(8) 0.9374(6) 0.095(5) Uani 1 1 d .
H28A H -0.0555 0.9222 0.9295 0.114 Uiso 1 1 calc R
H28B H -0.0414 0.8453 0.9336 0.114 Uiso 1 1 calc R
C29 C 0.0548(7) 0.8936(5) 1.0138(5) 0.058(2) Uani 1 1 d .
H29A H 0.0226 0.8681 1.0529 0.070 Uiso 1 1 calc R
H29B H 0.0593 0.9392 1.0300 0.070 Uiso 1 1 calc R
C30 C 0.1602(6) 0.8670(4) 0.9989(4) 0.0457(18) Uani 1 1 d .
H30A H 0.2140 0.8868 1.0337 0.055 Uiso 1 1 calc R
H30B H 0.1620 0.8198 1.0064 0.055 Uiso 1 1 calc R
C31 C 0.4119(7) 0.7642(4) 1.0290(5) 0.0491(19) Uani 1 1 d .
H31A H 0.3776 0.7824 1.0721 0.059 Uiso 1 1 calc R
H31B H 0.4871 0.7694 1.0390 0.059 Uiso 1 1 calc R
C32 C 0.3848(10) 0.6942(5) 1.0186(7) 0.083(3) Uani 1 1 d .
H32A H 0.3618 0.6758 1.0660 0.100 Uiso 1 1 calc R
H32B H 0.4448 0.6693 1.0037 0.100 Uiso 1 1 calc R
C33 C 0.2987(7) 0.6924(4) 0.9566(6) 0.058(2) Uani 1 1 d .
H33A H 0.2312 0.7008 0.9767 0.070 Uiso 1 1 calc R
H33B H 0.2963 0.6506 0.9297 0.070 Uiso 1 1 calc R
C34 C 0.3299(7) 0.7472(4) 0.9054(5) 0.052(2) Uani 1 1 d .
H34A H 0.3806 0.7321 0.8705 0.062 Uiso 1 1 calc R
H34B H 0.2693 0.7647 0.8753 0.062 Uiso 1 1 calc R
C35 C 0.7747(7) 1.0331(5) 0.7297(6) 0.066(3) Uani 1 1 d .
H35A H 0.7392 1.0636 0.7620 0.079 Uiso 1 1 calc R
H35B H 0.8075 1.0578 0.6903 0.079 Uiso 1 1 calc R
C36 C 0.8556(8) 0.9924(5) 0.7780(6) 0.070(3) Uani 1 1 d .
H36A H 0.9221 1.0153 0.7851 0.084 Uiso 1 1 calc R
H36B H 0.8312 0.9821 0.8281 0.084 Uiso 1 1 calc R
C37 C 0.8656(8) 0.9312(6) 0.7306(7) 0.080(3) Uani 1 1 d .
H37A H 0.8757 0.8928 0.7635 0.095 Uiso 1 1 calc R
H37B H 0.9240 0.9346 0.6983 0.095 Uiso 1 1 calc R
C38 C 0.7602(7) 0.9271(5) 0.6810(5) 0.052(2) Uani 1 1 d .
H38A H 0.7728 0.9244 0.6267 0.063 Uiso 1 1 calc R
H38B H 0.7216 0.8884 0.6947 0.063 Uiso 1 1 calc R
C39 C 0.4068(9) 1.1579(6) 0.7046(9) 0.092(4) Uani 1 1 d .
H39A H 0.3790 1.1310 0.7444 0.110 Uiso 1 1 calc R
H39B H 0.3502 1.1672 0.6659 0.110 Uiso 1 1 calc R
C40 C 0.4465(9) 1.2186(7) 0.7380(13) 0.145(8) Uani 1 1 d .
H40A H 0.4079 1.2558 0.7156 0.174 Uiso 1 1 calc R
H40B H 0.4410 1.2189 0.7934 0.174 Uiso 1 1 calc R
C41 C 0.5547(11) 1.2210(7) 0.7202(11) 0.130(7) Uani 1 1 d .
H41A H 0.5692 1.2624 0.6956 0.156 Uiso 1 1 calc R
H41B H 0.6003 1.2173 0.7672 0.156 Uiso 1 1 calc R
C42 C 0.5733(10) 1.1673(6) 0.6692(7) 0.091(4) Uani 1 1 d .
H42A H 0.5793 1.1835 0.6172 0.110 Uiso 1 1 calc R
H42B H 0.6379 1.1450 0.6861 0.110 Uiso 1 1 calc R

loop_
_atom_site_aniso_label
_atom_site_aniso_U_11
_atom_site_aniso_U_22
_atom_site_aniso_U_33
_atom_site_aniso_U_23
_atom_site_aniso_U_13
_atom_site_aniso_U_12
Ba1 0.02552(19) 0.0264(2) 0.02134(19) -0.00056(13) 0.00091(14) -0.00018(13)
I1 0.0402(3) 0.0380(3) 0.0252(2) -0.00138(17) -0.00071(18) -0.00968(19)
K1 0.0389(8) 0.0394(8) 0.0296(7) -0.0002(6) 0.0059(6) -0.0101(6)
O1 0.030(2) 0.045(3) 0.033(2) 0.004(2) 0.0041(19) 0.002(2)
O2 0.046(3) 0.030(2) 0.040(3) 0.007(2) 0.005(2) -0.005(2)
O3 0.039(3) 0.073(4) 0.060(4) -0.005(3) 0.006(3) -0.006(3)
O4 0.085(5) 0.043(3) 0.048(3) 0.003(3) 0.013(3) -0.019(3)
N1 0.029(3) 0.023(2) 0.024(2) -0.001(2) 0.000(2) 0.000(2)
N2 0.022(2) 0.025(2) 0.031(3) -0.003(2) -0.003(2) 0.003(2)
C1 0.026(3) 0.025(3) 0.026(3) -0.004(2) -0.008(2) 0.001(2)
C2 0.030(3) 0.022(3) 0.024(3) -0.003(2) -0.001(2) -0.001(2)
C3 0.024(3) 0.026(3) 0.029(3) 0.003(2) -0.002(2) 0.002(2)
C4 0.032(3) 0.030(3) 0.029(3) 0.001(3) 0.007(3) 0.004(3)
C5 0.044(4) 0.033(4) 0.034(4) 0.003(3) 0.011(3) 0.007(3)
C6 0.039(4) 0.033(4) 0.044(4) 0.010(3) 0.005(3) 0.006(3)
C7 0.036(4) 0.040(4) 0.038(4) 0.007(3) -0.008(3) 0.010(3)
C8 0.031(3) 0.039(4) 0.031(3) 0.007(3) 0.003(3) -0.001(3)
C9 0.035(3) 0.032(3) 0.030(3) -0.003(3) 0.000(3) 0.005(3)
C10 0.046(4) 0.047(4) 0.037(4) -0.009(3) -0.002(3) -0.002(3)
C11 0.061(5) 0.048(4) 0.032(4) 0.003(3) 0.005(3) 0.012(4)
C12 0.037(4) 0.025(3) 0.036(4) -0.007(3) 0.003(3) 0.001(3)
C13 0.074(6) 0.034(4) 0.052(5) -0.015(4) -0.003(4) 0.003(4)
C14 0.046(4) 0.043(4) 0.047(4) -0.005(3) 0.011(3) 0.010(3)
C15 0.025(3) 0.034(3) 0.028(3) -0.006(3) 0.003(2) -0.005(3)
C16 0.025(3) 0.034(3) 0.029(3) -0.003(3) 0.002(2) 0.001(3)
C17 0.033(4) 0.047(4) 0.035(4) -0.003(3) -0.006(3) 0.011(3)
C18 0.048(4) 0.064(5) 0.040(4) -0.017(4) 0.010(3) 0.020(4)
C19 0.045(4) 0.054(5) 0.026(3) -0.009(3) -0.003(3) 0.014(4)
C20 0.034(3) 0.035(3) 0.027(3) -0.002(3) 0.001(3) 0.006(3)
C21 0.028(3) 0.035(3) 0.027(3) 0.004(3) 0.002(2) 0.008(3)
C22 0.082(6) 0.047(5) 0.041(4) 0.001(4) -0.025(4) -0.004(4)
C23 0.043(4) 0.046(4) 0.034(4) 0.003(3) -0.005(3) -0.001(3)
C24 0.038(3) 0.034(3) 0.016(3) -0.004(2) -0.002(2) 0.003(3)
C25 0.046(4) 0.033(4) 0.034(3) -0.006(3) -0.006(3) 0.003(3)
C26 0.046(4) 0.046(4) 0.033(4) 0.001(3) 0.008(3) -0.007(3)
C27 0.026(3) 0.075(6) 0.044(4) -0.001(4) -0.001(3) -0.007(4)
C28 0.035(5) 0.201(15) 0.051(6) 0.010(7) 0.007(4) 0.011(7)
C29 0.050(5) 0.078(6) 0.048(5) 0.010(5) 0.014(4) 0.018(5)
C30 0.035(4) 0.055(5) 0.048(4) 0.017(4) 0.008(3) 0.002(3)
C31 0.057(5) 0.047(5) 0.042(4) 0.012(4) -0.001(4) 0.004(4)
C32 0.108(9) 0.053(6) 0.086(8) 0.025(6) -0.010(7) 0.003(6)
C33 0.058(5) 0.031(4) 0.087(7) 0.005(4) 0.017(5) -0.006(4)
C34 0.059(5) 0.037(4) 0.059(5) -0.008(4) -0.004(4) -0.001(4)
C35 0.050(5) 0.073(6) 0.077(6) 0.012(5) 0.013(5) -0.021(5)
C36 0.058(6) 0.080(7) 0.068(6) 0.021(6) -0.013(5) -0.022(5)
C37 0.042(5) 0.105(9) 0.091(8) 0.014(7) -0.003(5) -0.002(5)
C38 0.043(4) 0.071(6) 0.043(4) 0.008(4) 0.004(4) -0.002(4)
C39 0.055(6) 0.086(8) 0.137(11) -0.001(8) 0.023(7) -0.009(6)
C40 0.063(7) 0.080(9) 0.30(2) -0.048(12) 0.082(11) -0.017(7)
C41 0.091(9) 0.085(9) 0.221(19) -0.074(11) 0.068(11) -0.035(7)
C42 0.100(9) 0.079(8) 0.101(9) -0.025(7) 0.053(7) -0.049(7)

loop_
_atom_type_symbol
_atom_type_description
_atom_type_scat_dispersion_real
_atom_type_scat_dispersion_imag
_atom_type_scat_source
Ba Ba -0.3244 2.2819 'International Tables Vol C Tables 4.2.6.8 and 6.1.1.4'
I I -0.4742 1.8119 'International Tables Vol C Tables 4.2.6.8 and 6.1.1.4'
K K 0.2009 0.2494 'International Tables Vol C Tables 4.2.6.8 and 6.1.1.4'
O O 0.0106 0.0060 'International Tables Vol C Tables 4.2.6.8 and 6.1.1.4'
N N 0.0061 0.0033 'International Tables Vol C Tables 4.2.6.8 and 6.1.1.4'
C C 0.0033 0.0016 'International Tables Vol C Tables 4.2.6.8 and 6.1.1.4'
H H 0.0000 0.0000 'International Tables Vol C Tables 4.2.6.8 and 6.1.1.4'

loop_
_geom_angle_atom_site_label_1
_geom_angle_atom_site_label_2
_geom_angle_atom_site_label_3
_geom_angle
_geom_angle_site_symmetry_1
_geom_angle_site_symmetry_3
N2 Ba1 N1 68.23(15) . .
N2 Ba1 O2 88.15(16) . .
N1 Ba1 O2 131.74(15) . .
N2 Ba1 O1 112.33(15) . .
N1 Ba1 O1 82.30(15) . .
O2 Ba1 O1 68.27(14) . .
N2 Ba1 C2 28.93(15) . .
N1 Ba1 C2 51.87(16) . .
O2 Ba1 C2 87.21(16) . .
O1 Ba1 C2 85.27(16) . .
N2 Ba1 C1 52.15(16) . .
N1 Ba1 C1 28.62(15) . .
O2 Ba1 C1 104.00(16) . .
O1 Ba1 C1 72.90(16) . .
C2 Ba1 C1 26.91(16) . .
N2 Ba1 I1 93.88(11) . .
N1 Ba1 I1 89.09(11) . .
O2 Ba1 I1 135.65(10) . .
O1 Ba1 I1 146.60(10) . .
C2 Ba1 I1 114.27(12) . .
C1 Ba1 I1 111.99(13) . .
N2 Ba1 I1 145.75(10) . 3_677
N1 Ba1 I1 143.48(11) . 3_677
O2 Ba1 I1 75.81(10) . 3_677
O1 Ba1 I1 89.83(10) . 3_677
C2 Ba1 I1 162.94(12) . 3_677
C1 Ba1 I1 160.99(13) . 3_677
I1 Ba1 I1 78.128(15) . 3_677
N2 Ba1 K1 46.99(12) . .
N1 Ba1 K1 48.50(11) . .
O2 Ba1 K1 134.28(11) . .
O1 Ba1 K1 129.77(10) . .
C2 Ba1 K1 58.53(12) . .
C1 Ba1 K1 59.04(13) . .
I1 Ba1 K1 56.31(3) . .
I1 Ba1 K1 134.30(3) 3_677 .
K1 I1 Ba1 66.82(3) . .
K1 I1 Ba1 168.14(3) . 3_677
Ba1 I1 Ba1 101.872(15) . 3_677
O4 K1 O3 94.2(2) . .
O4 K1 N2 164.71(19) . .
O3 K1 N2 100.56(18) . .
O4 K1 N1 102.23(19) . .
O3 K1 N1 161.41(18) . .
N2 K1 N1 62.57(15) . .
O4 K1 C2 143.62(19) . .
O3 K1 C2 121.22(18) . .
N2 K1 C2 23.64(13) . .
N1 K1 C2 44.63(14) . .
O4 K1 C1 121.46(18) . .
O3 K1 C1 143.85(18) . .
N2 K1 C1 44.42(14) . .
N1 K1 C1 23.48(14) . .
C2 K1 C1 22.63(14) . .
O4 K1 I1 86.30(13) . .
O3 K1 I1 86.33(13) . .
N2 K1 I1 90.79(11) . .
N1 K1 I1 86.18(10) . .
C2 K1 I1 102.59(10) . .
C1 K1 I1 100.36(11) . .
O4 K1 Ba1 125.53(15) . .
O3 K1 Ba1 118.64(14) . .
N2 K1 Ba1 42.65(11) . .
N1 K1 Ba1 43.87(10) . .
C2 K1 Ba1 46.18(10) . .
C1 K1 Ba1 46.16(10) . .
I1 K1 Ba1 56.87(3) . .
C27 O1 C30 108.4(5) . .
C27 O1 Ba1 134.7(4) . .
C30 O1 Ba1 114.6(4) . .
C31 O2 C34 107.7(6) . .
C31 O2 Ba1 138.0(4) . .
C34 O2 Ba1 114.2(4) . .
C38 O3 C35 107.7(7) . .
C38 O3 K1 128.4(5) . .
C35 O3 K1 120.2(6) . .
C39 O4 C42 106.0(8) . .
C39 O4 K1 112.9(6) . .
C42 O4 K1 126.6(7) . .
C3 N1 C1 116.1(5) . .
C3 N1 Ba1 143.8(4) . .
C1 N1 Ba1 84.0(3) . .
C3 N1 K1 115.4(4) . .
C1 N1 K1 100.5(4) . .
Ba1 N1 K1 87.63(14) . .
C15 N2 C2 113.5(5) . .
C15 N2 Ba1 150.9(4) . .
C2 N2 Ba1 86.1(3) . .
C15 N2 K1 105.2(4) . .
C2 N2 K1 102.2(3) . .
Ba1 N2 K1 90.36(15) . .
C2 C1 N1 126.4(5) . .
C2 C1 Ba1 76.3(3) . .
N1 C1 Ba1 67.4(3) . .
C2 C1 K1 77.6(4) . .
N1 C1 K1 56.1(3) . .
Ba1 C1 K1 74.81(13) . .
C2 C1 H1 116.8 . .
N1 C1 H1 116.8 . .
Ba1 C1 H1 133.5 . .
K1 C1 H1 149.0 . .
C1 C2 N2 125.1(5) . .
C1 C2 Ba1 76.8(3) . .
N2 C2 Ba1 65.0(3) . .
C1 C2 K1 79.8(4) . .
N2 C2 K1 54.1(3) . .
Ba1 C2 K1 75.29(13) . .
C1 C2 H2 117.4 . .
N2 C2 H2 117.4 . .
Ba1 C2 H2 135.0 . .
K1 C2 H2 145.9 . .
N1 C3 C4 119.4(5) . .
N1 C3 C8 124.1(6) . .
C4 C3 C8 116.4(5) . .
C5 C4 C3 121.8(6) . .
C5 C4 C12 119.5(6) . .
C3 C4 C12 118.7(5) . .
C4 C5 C6 119.7(7) . .
C4 C5 H5 120.2 . .
C6 C5 H5 120.2 . .
C7 C6 C5 119.8(6) . .
C7 C6 H6 120.1 . .
C5 C6 H6 120.1 . .
C6 C7 C8 122.4(6) . .
C6 C7 H7 118.8 . .
C8 C7 H7 118.8 . .
C7 C8 C3 119.1(6) . .
C7 C8 C9 117.5(6) . .
C3 C8 C9 123.3(6) . .
C8 C9 C10 113.4(6) . .
C8 C9 C11 111.0(6) . .
C10 C9 C11 110.4(6) . .
C8 C9 H9 107.3 . .
C10 C9 H9 107.3 . .
C11 C9 H9 107.3 . .
C9 C10 H10A 109.5 . .
C9 C10 H10B 109.5 . .
H10A C10 H10B 109.5 . .
C9 C10 H10C 109.5 . .
H10A C10 H10C 109.5 . .
H10B C10 H10C 109.5 . .
C9 C11 H11A 109.5 . .
C9 C11 H11B 109.5 . .
H11A C11 H11B 109.5 . .
C9 C11 H11C 109.5 . .
H11A C11 H11C 109.5 . .
H11B C11 H11C 109.5 . .
C14 C12 C4 112.9(6) . .
C14 C12 C13 109.0(6) . .
C4 C12 C13 113.4(6) . .
C14 C12 H12 107.1 . .
C4 C12 H12 107.1 . .
C13 C12 H12 107.1 . .
C12 C13 H13A 109.5 . .
C12 C13 H13B 109.5 . .
H13A C13 H13B 109.5 . .
C12 C13 H13C 109.5 . .
H13A C13 H13C 109.5 . .
H13B C13 H13C 109.5 . .
C12 C14 H14A 109.5 . .
C12 C14 H14B 109.5 . .
H14A C14 H14B 109.5 . .
C12 C14 H14C 109.5 . .
H14A C14 H14C 109.5 . .
H14B C14 H14C 109.5 . .
N2 C15 C20 122.8(6) . .
N2 C15 C16 119.0(5) . .
C20 C15 C16 118.2(6) . .
C17 C16 C15 120.0(6) . .
C17 C16 C21 120.1(6) . .
C15 C16 C21 119.9(6) . .
C18 C17 C16 121.3(6) . .
C18 C17 H17 119.4 . .
C16 C17 H17 119.4 . .
C17 C18 C19 119.4(7) . .
C17 C18 H18 120.3 . .
C19 C18 H18 120.3 . .
C20 C19 C18 120.6(6) . .
C20 C19 H19 119.7 . .
C18 C19 H19 119.7 . .
C19 C20 C15 120.3(6) . .
C19 C20 C24 116.5(6) . .
C15 C20 C24 123.2(6) . .
C22 C21 C16 109.6(6) . .
C22 C21 C23 109.9(6) . .
C16 C21 C23 115.4(6) . .
C22 C21 H21 107.2 . .
C16 C21 H21 107.2 . .
C23 C21 H21 107.2 . .
C21 C22 H22A 109.5 . .
C21 C22 H22B 109.5 . .
H22A C22 H22B 109.5 . .
C21 C22 H22C 109.5 . .
H22A C22 H22C 109.5 . .
H22B C22 H22C 109.5 . .
C21 C23 H23A 109.5 . .
C21 C23 H23B 109.5 . .
H23A C23 H23B 109.5 . .
C21 C23 H23C 109.5 . .
H23A C23 H23C 109.5 . .
H23B C23 H23C 109.5 . .
C20 C24 C26 111.4(6) . .
C20 C24 C25 113.0(6) . .
C26 C24 C25 110.6(5) . .
C20 C24 H24 107.2 . .
C26 C24 H24 107.2 . .
C25 C24 H24 107.2 . .
C24 C25 H25A 109.5 . .
C24 C25 H25B 109.5 . .
H25A C25 H25B 109.5 . .
C24 C25 H25C 109.5 . .
H25A C25 H25C 109.5 . .
H25B C25 H25C 109.5 . .
C24 C26 H26A 109.5 . .
C24 C26 H26B 109.5 . .
H26A C26 H26B 109.5 . .
C24 C26 H26C 109.5 . .
H26A C26 H26C 109.5 . .
H26B C26 H26C 109.5 . .
O1 C27 C28 106.5(6) . .
O1 C27 H27A 110.4 . .
C28 C27 H27A 110.4 . .
O1 C27 H27B 110.4 . .
C28 C27 H27B 110.4 . .
H27A C27 H27B 108.6 . .
C29 C28 C27 105.5(7) . .
C29 C28 H28A 110.6 . .
C27 C28 H28A 110.6 . .
C29 C28 H28B 110.6 . .
C27 C28 H28B 110.6 . .
H28A C28 H28B 108.8 . .
C28 C29 C30 102.8(8) . .
C28 C29 H29A 111.2 . .
C30 C29 H29A 111.2 . .
C28 C29 H29B 111.2 . .
C30 C29 H29B 111.2 . .
H29A C29 H29B 109.1 . .
O1 C30 C29 106.5(6) . .
O1 C30 H30A 110.4 . .
C29 C30 H30A 110.4 . .
O1 C30 H30B 110.4 . .
C29 C30 H30B 110.4 . .
H30A C30 H30B 108.6 . .
O2 C31 C32 106.6(7) . .
O2 C31 H31A 110.4 . .
C32 C31 H31A 110.4 . .
O2 C31 H31B 110.4 . .
C32 C31 H31B 110.4 . .
H31A C31 H31B 108.6 . .
C31 C32 C33 105.5(7) . .
C31 C32 H32A 110.6 . .
C33 C32 H32A 110.6 . .
C31 C32 H32B 110.6 . .
C33 C32 H32B 110.6 . .
H32A C32 H32B 108.8 . .
C32 C33 C34 101.4(7) . .
C32 C33 H33A 111.5 . .
C34 C33 H33A 111.5 . .
C32 C33 H33B 111.5 . .
C34 C33 H33B 111.5 . .
H33A C33 H33B 109.3 . .
O2 C34 C33 104.8(7) . .
O2 C34 H34A 110.8 . .
C33 C34 H34A 110.8 . .
O2 C34 H34B 110.8 . .
C33 C34 H34B 110.8 . .
H34A C34 H34B 108.9 . .
O3 C35 C36 104.1(8) . .
O3 C35 H35A 110.9 . .
C36 C35 H35A 110.9 . .
O3 C35 H35B 110.9 . .
C36 C35 H35B 110.9 . .
H35A C35 H35B 109.0 . .
C37 C36 C35 103.4(8) . .
C37 C36 H36A 111.1 . .
C35 C36 H36A 111.1 . .
C37 C36 H36B 111.1 . .
C35 C36 H36B 111.1 . .
H36A C36 H36B 109.1 . .
C36 C37 C38 104.1(8) . .
C36 C37 H37A 110.9 . .
C38 C37 H37A 110.9 . .
C36 C37 H37B 110.9 . .
C38 C37 H37B 110.9 . .
H37A C37 H37B 109.0 . .
O3 C38 C37 107.7(8) . .
O3 C38 H38A 110.2 . .
C37 C38 H38A 110.2 . .
O3 C38 H38B 110.2 . .
C37 C38 H38B 110.2 . .
H38A C38 H38B 108.5 . .
O4 C39 C40 111.0(9) . .
O4 C39 H39A 109.4 . .
C40 C39 H39A 109.4 . .
O4 C39 H39B 109.4 . .
C40 C39 H39B 109.4 . .
H39A C39 H39B 108.0 . .
C41 C40 C39 104.9(11) . .
C41 C40 H40A 110.8 . .
C39 C40 H40A 110.8 . .
C41 C40 H40B 110.8 . .
C39 C40 H40B 110.8 . .
H40A C40 H40B 108.9 . .
C42 C41 C40 108.2(11) . .
C42 C41 H41A 110.1 . .
C40 C41 H41A 110.1 . .
C42 C41 H41B 110.1 . .
C40 C41 H41B 110.1 . .
H41A C41 H41B 108.4 . .
O4 C42 C41 107.8(9) . .
O4 C42 H42A 110.2 . .
C41 C42 H42A 110.2 . .
O4 C42 H42B 110.2 . .
C41 C42 H42B 110.2 . .
H42A C42 H42B 108.5 . .

loop_
_geom_bond_atom_site_label_1
_geom_bond_atom_site_label_2
_geom_bond_distance
_geom_bond_site_symmetry_2
Ba1 N2 2.652(5) .
Ba1 N1 2.716(5) .
Ba1 O2 2.765(5) .
Ba1 O1 2.797(5) .
Ba1 C2 2.920(6) .
Ba1 C1 2.926(6) .
Ba1 I1 3.5662(10) .
Ba1 I1 3.5786(11) 3_677
Ba1 K1 3.9149(17) .
I1 K1 3.5436(17) .
I1 Ba1 3.5786(11) 3_677
K1 O4 2.684(6) .
K1 O3 2.694(6) .
K1 N2 2.863(5) .
K1 N1 2.935(6) .
K1 C2 3.452(6) .
K1 C1 3.479(7) .
O1 C27 1.437(8) .
O1 C30 1.437(9) .
O2 C31 1.441(9) .
O2 C34 1.463(9) .
O3 C38 1.423(11) .
O3 C35 1.452(11) .
O4 C39 1.408(13) .
O4 C42 1.431(11) .
N1 C3 1.385(7) .
N1 C1 1.409(8) .
N2 C15 1.407(8) .
N2 C2 1.416(7) .
C1 C2 1.360(8) .
C1 H1 0.9300 .
C2 H2 0.9300 .
C3 C4 1.425(9) .
C3 C8 1.441(8) .
C4 C5 1.390(9) .
C4 C12 1.528(9) .
C5 C6 1.404(10) .
C5 H5 0.9300 .
C6 C7 1.358(10) .
C6 H6 0.9300 .
C7 C8 1.403(9) .
C7 H7 0.9300 .
C8 C9 1.526(9) .
C9 C10 1.529(10) .
C9 C11 1.538(10) .
C9 H9 0.9800 .
C10 H10A 0.9600 .
C10 H10B 0.9600 .
C10 H10C 0.9600 .
C11 H11A 0.9600 .
C11 H11B 0.9600 .
C11 H11C 0.9600 .
C12 C14 1.500(11) .
C12 C13 1.541(10) .
C12 H12 0.9800 .
C13 H13A 0.9600 .
C13 H13B 0.9600 .
C13 H13C 0.9600 .
C14 H14A 0.9600 .
C14 H14B 0.9600 .
C14 H14C 0.9600 .
C15 C20 1.411(9) .
C15 C16 1.421(9) .
C16 C17 1.392(9) .
C16 C21 1.522(9) .
C17 C18 1.378(10) .
C17 H17 0.9300 .
C18 C19 1.398(11) .
C18 H18 0.9300 .
C19 C20 1.394(10) .
C19 H19 0.9300 .
C20 C24 1.531(9) .
C21 C22 1.514(11) .
C21 C23 1.536(9) .
C21 H21 0.9800 .
C22 H22A 0.9600 .
C22 H22B 0.9600 .
C22 H22C 0.9600 .
C23 H23A 0.9600 .
C23 H23B 0.9600 .
C23 H23C 0.9600 .
C24 C26 1.534(10) .
C24 C25 1.534(9) .
C24 H24 0.9800 .
C25 H25A 0.9600 .
C25 H25B 0.9600 .
C25 H25C 0.9600 .
C26 H26A 0.9600 .
C26 H26B 0.9600 .
C26 H26C 0.9600 .
C27 C28 1.517(12) .
C27 H27A 0.9700 .
C27 H27B 0.9700 .
C28 C29 1.487(13) .
C28 H28A 0.9700 .
C28 H28B 0.9700 .
C29 C30 1.494(11) .
C29 H29A 0.9700 .
C29 H29B 0.9700 .
C30 H30A 0.9700 .
C30 H30B 0.9700 .
C31 C32 1.476(13) .
C31 H31A 0.9700 .
C31 H31B 0.9700 .
C32 C33 1.483(13) .
C32 H32A 0.9700 .
C32 H32B 0.9700 .
C33 C34 1.499(12) .
C33 H33A 0.9700 .
C33 H33B 0.9700 .
C34 H34A 0.9700 .
C34 H34B 0.9700 .
C35 C36 1.528(13) .
C35 H35A 0.9700 .
C35 H35B 0.9700 .
C36 C37 1.504(16) .
C36 H36A 0.9700 .
C36 H36B 0.9700 .
C37 C38 1.547(12) .
C37 H37A 0.9700 .
C37 H37B 0.9700 .
C38 H38A 0.9700 .
C38 H38B 0.9700 .
C39 C40 1.443(17) .
C39 H39A 0.9700 .
C39 H39B 0.9700 .
C40 C41 1.442(16) .
C40 H40A 0.9700 .
C40 H40B 0.9700 .
C41 C42 1.439(16) .
C41 H41A 0.9700 .
C41 H41B 0.9700 .
C42 H42A 0.9700 .
C42 H42B 0.9700 .
